data_2229912
loop_
_publ_author_name
'Damous, Maamar'
'Hamlaoui, Meriem'
'Bouacida, Sofiane'
'Merazig, Hocine'
'Daran, Jean-Claude'

_publ_section_title
;
 Diaqua(2,2'-bipyridine-\k^2^<i>N</i>,<i>N</i>')bis(perchlorato-\k<i>O</i>)copper(II)
;
_journal_coeditor_code BQ2292
_journal_issue 5
_journal_name_full 'Acta Crystallographica Section E'
_journal_page_first m611
_journal_page_last m612
_journal_paper_doi 10.1107/S1600536811013808
_journal_volume 67
_journal_year 2011
_chemical_formula_iupac '[Cu (Cl O4)2 (C10 H8 N2) (H2 O)2]'
_chemical_formula_moiety 'C10 H12 Cl2 Cu N2 O10'
_chemical_formula_structural 'C10 H12 Cl2 Cu N2 O10'
_chemical_formula_sum 'C10 H12 Cl2 Cu N2 O10'
_chemical_formula_weight 454.67
_chemical_name_systematic
;
Diaqua(2,2'-bipyridine-\k^2^<i>N</i>,<i>N</i>')bis(perchlorato-
\k<i>O</i>)copper(II)
;
_space_group_crystal_system monoclinic
_space_group_IT_number 14
_space_group_name_Hall '-P 2yn'
_space_group_name_H-M_alt 'P 1 21/n 1'
_symmetry_space_group_name_Hall '-P 2yn'
_symmetry_space_group_name_H-M 'P 1 21/n 1'
_atom_sites_solution_hydrogens geom
_atom_sites_solution_primary direct
_atom_sites_solution_secondary difmap
_cell_angle_alpha 90
_cell_angle_beta 92.025(6)
_cell_angle_gamma 90
_cell_formula_units_Z 4
_cell_length_a 7.1378(4)
_cell_length_b 12.7853(7)
_cell_length_c 16.8033(11)
_cell_measurement_reflns_used 9763
_cell_measurement_temperature 296(2)
_cell_measurement_theta_max 32.27
_cell_measurement_theta_min 3.04
_cell_volume 1532.49(16)
_computing_cell_refinement
;
CrysAlis CCD (Oxford Diffraction, 2008)
;
_computing_data_collection
;
CrysAlis CCD (Oxford Diffraction, 2008)
;
_computing_data_reduction
;
CrysAlis CCD (Oxford Diffraction, 2008)
;
_computing_molecular_graphics 'ORTEP-3 for Windows (Farrugia, 1997) and DIAMOND (Brandenburg & Berndt, 2001)'
_computing_publication_material 'WinGX (Farrugia, 1999)'
_computing_structure_refinement 'SHELXL97 (Sheldrick, 2008)'
_computing_structure_solution 'SIR2002 (Burla <i>et al.</i>, 2003)'
_diffrn_ambient_temperature 296(2)
_diffrn_detector_area_resol_mean 8.2632
_diffrn_measured_fraction_theta_full 0.998
_diffrn_measured_fraction_theta_max 0.946
_diffrn_measurement_device_type 'Oxford Diffraction Xcalibur Sapphire2'
_diffrn_measurement_method \w
_diffrn_radiation_monochromator graphite
_diffrn_radiation_source 'Enhance (Mo) X-ray Source'
_diffrn_radiation_type 'Mo K\a'
_diffrn_radiation_wavelength 0.7107
_diffrn_reflns_av_R_equivalents 0.0336
_diffrn_reflns_av_sigmaI/netI 0.0427
_diffrn_reflns_limit_h_max 6
_diffrn_reflns_limit_h_min -10
_diffrn_reflns_limit_k_max 19
_diffrn_reflns_limit_k_min -19
_diffrn_reflns_limit_l_max 25
_diffrn_reflns_limit_l_min -25
_diffrn_reflns_number 16487
_diffrn_reflns_theta_full 25
_diffrn_reflns_theta_max 32.26
_diffrn_reflns_theta_min 3.14
_exptl_absorpt_coefficient_mu 1.833
_exptl_absorpt_correction_T_max 1.00000
_exptl_absorpt_correction_T_min 0.58006
_exptl_absorpt_correction_type multi-scan
_exptl_absorpt_process_details
;
(CrysAlis RED; Oxford Diffraction, 2008)
;
_exptl_crystal_colour blue
_exptl_crystal_density_diffrn 1.971
_exptl_crystal_density_method 'not measured'
_exptl_crystal_description Needle
_exptl_crystal_F_000 916
_exptl_crystal_size_max 0.13
_exptl_crystal_size_mid 0.07
_exptl_crystal_size_min 0.05
_refine_diff_density_max 0.419
_refine_diff_density_min -0.631
_refine_ls_extinction_method none
_refine_ls_goodness_of_fit_ref 1.052
_refine_ls_hydrogen_treatment mixed
_refine_ls_matrix_type full
_refine_ls_number_parameters 238
_refine_ls_number_reflns 5135
_refine_ls_number_restraints 0
_refine_ls_restrained_S_all 1.052
_refine_ls_R_factor_all 0.041
_refine_ls_R_factor_gt 0.030
_refine_ls_shift/su_max 0.001
_refine_ls_shift/su_mean 0
_refine_ls_structure_factor_coef Fsqd
_refine_ls_weighting_details 'calc w=1/[\s^2^(Fo^2^)+(0.0469P)^2^+0.0000P] where P=(Fo^2^+2Fc^2^)/3'
_refine_ls_weighting_scheme calc
_refine_ls_wR_factor_gt 0.0765
_refine_ls_wR_factor_ref 0.080
_reflns_number_gt 4239
_reflns_number_total 5135
_reflns_threshold_expression I>2\s(I)
_cod_data_source_file bq2292.cif
_cod_data_source_block I
_cod_database_code 2229912
_cod_database_fobs_code 2229912

loop_
_space_group_symop_operation_xyz
'x, y, z'
'-x+1/2, y+1/2, -z+1/2'
'-x, -y, -z'
'x-1/2, -y-1/2, z-1/2'

loop_
_atom_site_type_symbol
_atom_site_label
_atom_site_fract_x
_atom_site_fract_y
_atom_site_fract_z
_atom_site_U_iso_or_equiv
_atom_site_adp_type
_atom_site_calc_flag
_atom_site_refinement_flags
_atom_site_occupancy
_atom_site_disorder_assembly
_atom_site_disorder_group
C C1 0.8677(2) 0.16080(13) 0.14228(10) 0.0255(3) Uani d . 1 . .
H H1 0.8893 0.2282 0.1613 0.031 Uiso calc R 1 . .
C C2 0.8928(3) 0.07755(15) 0.19373(11) 0.0302(4) Uani d . 1 . .
H H2 0.9318 0.0886 0.2465 0.036 Uiso calc R 1 . .
C C3 0.8593(3) -0.02215(14) 0.16589(11) 0.0299(4) Uani d . 1 . .
H H3 0.8759 -0.0794 0.1995 0.036 Uiso calc R 1 . .
C C4 0.8012(2) -0.03613(13) 0.08784(11) 0.0263(3) Uani d . 1 . .
H H4 0.7765 -0.1029 0.0681 0.032 Uiso calc R 1 . .
C C5 0.7797(2) 0.05028(11) 0.03897(10) 0.0189(3) Uani d . 1 . .
C C6 0.7203(2) 0.04419(11) -0.04548(9) 0.0181(3) Uani d . 1 . .
C C7 0.6861(2) -0.04880(12) -0.08553(11) 0.0244(3) Uani d . 1 . .
H H7 0.6975 -0.1125 -0.059 0.029 Uiso calc R 1 . .
C C8 0.6349(2) -0.04559(13) -0.16509(11) 0.0283(4) Uani d . 1 . .
H H8 0.6092 -0.1071 -0.1929 0.034 Uiso calc R 1 . .
C C9 0.6220(2) 0.04947(14) -0.20331(11) 0.0269(3) Uani d . 1 . .
H H9 0.589 0.0529 -0.2573 0.032 Uiso calc R 1 . .
C C10 0.6588(2) 0.13967(12) -0.16024(10) 0.0226(3) Uani d . 1 . .
H H10 0.6518 0.2039 -0.1861 0.027 Uiso calc R 1 . .
N N1 0.81339(18) 0.14762(10) 0.06591(8) 0.0196(2) Uani d . 1 . .
N N2 0.70407(17) 0.13722(9) -0.08243(8) 0.0186(2) Uani d . 1 . .
O O1W 0.66836(17) 0.36086(9) -0.09192(8) 0.0237(2) Uani d . 1 . .
H H1W 0.568(3) 0.3587(18) -0.0987(14) 0.036 Uiso d . 1 . .
H H2W 0.691(3) 0.4275(19) -0.0820(14) 0.036 Uiso d . 1 . .
O O2W 0.86002(18) 0.37137(9) 0.05755(9) 0.0274(3) Uani d . 1 . .
H H3W 0.958(3) 0.394(2) 0.0544(15) 0.041 Uiso d . 1 . .
H H4W 0.805(3) 0.415(2) 0.0787(15) 0.041 Uiso d . 1 . .
O O3 0.24885(18) 0.43183(9) 0.05923(9) 0.0361(3) Uani d . 1 . .
O O4 0.51492(18) 0.41771(11) 0.14266(8) 0.0363(3) Uani d . 1 . .
O O5 0.2632(2) 0.30038(12) 0.15559(9) 0.0406(3) Uani d . 1 . .
O O6 0.45262(17) 0.28891(10) 0.04596(8) 0.0313(3) Uani d . 1 . .
O O7 1.1044(2) 0.43059(10) -0.13244(9) 0.0389(3) Uani d . 1 . .
O O8 1.02596(19) 0.27740(10) -0.20091(8) 0.0322(3) Uani d . 1 . .
O O9 1.06594(16) 0.27377(10) -0.06166(7) 0.0256(2) Uani d . 1 . .
O O10 1.32354(16) 0.29465(11) -0.14184(8) 0.0324(3) Uani d . 1 . .
Cu Cu1 0.76523(3) 0.258975(14) -0.013428(12) 0.01792(6) Uani d . 1 . .
Cl Cl1 0.37148(5) 0.35902(3) 0.10177(2) 0.02055(8) Uani d . 1 . .
Cl Cl2 1.12857(5) 0.32027(3) -0.13482(2) 0.01947(8) Uani d . 1 . .

loop_
_atom_site_aniso_label
_atom_site_aniso_U_11
_atom_site_aniso_U_22
_atom_site_aniso_U_33
_atom_site_aniso_U_12
_atom_site_aniso_U_13
_atom_site_aniso_U_23
C1 0.0304(8) 0.0241(8) 0.0220(8) 0.0019(6) -0.0012(7) -0.0029(6)
C2 0.0336(9) 0.0365(9) 0.0204(8) 0.0073(7) 0.0003(7) 0.0032(7)
C3 0.0333(9) 0.0288(8) 0.0279(9) 0.0083(7) 0.0037(7) 0.0103(7)
C4 0.0307(8) 0.0175(7) 0.0308(9) 0.0039(6) 0.0037(7) 0.0051(6)
C5 0.0184(6) 0.0152(6) 0.0233(7) 0.0020(5) 0.0016(6) 0.0006(5)
C6 0.0178(6) 0.0126(6) 0.0237(7) -0.0008(5) 0.0010(5) -0.0004(5)
C7 0.0276(8) 0.0130(6) 0.0326(9) -0.0012(6) 0.0015(7) -0.0030(6)
C8 0.0293(8) 0.0220(7) 0.0334(9) -0.0058(6) 0.0005(7) -0.0109(7)
C9 0.0281(8) 0.0286(8) 0.0239(8) -0.0041(6) -0.0028(6) -0.0053(6)
C10 0.0230(7) 0.0215(7) 0.0230(8) -0.0012(6) -0.0027(6) 0.0001(6)
N1 0.0219(6) 0.0160(5) 0.0209(6) 0.0015(5) -0.0011(5) -0.0007(5)
N2 0.0195(6) 0.0139(5) 0.0222(6) -0.0011(4) -0.0013(5) 0.0000(4)
O1W 0.0211(5) 0.0150(5) 0.0345(7) -0.0007(4) -0.0064(5) 0.0023(4)
O2W 0.0233(6) 0.0193(6) 0.0394(7) 0.0001(4) -0.0027(5) -0.0115(5)
O3 0.0356(7) 0.0183(6) 0.0527(9) 0.0008(5) -0.0205(6) 0.0035(5)
O4 0.0308(6) 0.0373(7) 0.0398(8) -0.0013(6) -0.0138(6) -0.0121(6)
O5 0.0461(8) 0.0378(8) 0.0386(8) -0.0010(6) 0.0145(7) 0.0068(6)
O6 0.0275(6) 0.0290(6) 0.0379(7) -0.0014(5) 0.0065(5) -0.0122(5)
O7 0.0552(9) 0.0157(6) 0.0452(8) 0.0009(6) -0.0055(7) -0.0011(5)
O8 0.0338(7) 0.0316(6) 0.0302(7) -0.0026(5) -0.0140(6) -0.0030(5)
O9 0.0221(5) 0.0294(6) 0.0254(6) -0.0003(5) 0.0015(5) 0.0040(5)
O10 0.0187(5) 0.0460(8) 0.0325(7) 0.0012(5) 0.0009(5) 0.0046(6)
Cu1 0.02028(10) 0.01089(9) 0.02227(10) -0.00087(6) -0.00360(7) -0.00050(6)
Cl1 0.02118(16) 0.01651(15) 0.02369(18) 0.00116(12) -0.00293(13) -0.00168(13)
Cl2 0.01900(16) 0.01621(15) 0.02290(17) -0.00066(12) -0.00351(13) 0.00004(12)

loop_
_atom_type_symbol
_atom_type_description
_atom_type_scat_dispersion_real
_atom_type_scat_dispersion_imag
_atom_type_scat_source
C C 0.0033 0.0016 'International Tables Vol C Tables 4.2.6.8 and 6.1.1.4'
H H 0 0 'International Tables Vol C Tables 4.2.6.8 and 6.1.1.4'
N N 0.0061 0.0033 'International Tables Vol C Tables 4.2.6.8 and 6.1.1.4'
O O 0.0106 0.006 'International Tables Vol C Tables 4.2.6.8 and 6.1.1.4'
Cu Cu 0.3201 1.2651 'International Tables Vol C Tables 4.2.6.8 and 6.1.1.4'
Cl Cl 0.1484 0.1585 'International Tables Vol C Tables 4.2.6.8 and 6.1.1.4'

loop_
_geom_angle_atom_site_label_1
_geom_angle_atom_site_label_2
_geom_angle_atom_site_label_3
_geom_angle_site_symmetry_1
_geom_angle_site_symmetry_3
_geom_angle
_geom_angle_publ_flag
N1 C1 C2 . . 122.07(16) ?
N1 C1 H1 . . 119 ?
C2 C1 H1 . . 119 ?
C3 C2 C1 . . 119.00(16) ?
C3 C2 H2 . . 120.5 ?
C1 C2 H2 . . 120.5 ?
C4 C3 C2 . . 119.23(16) ?
C4 C3 H3 . . 120.4 ?
C2 C3 H3 . . 120.4 ?
C3 C4 C5 . . 119.14(16) ?
C3 C4 H4 . . 120.4 ?
C5 C4 H4 . . 120.4 ?
N1 C5 C4 . . 121.71(15) ?
N1 C5 C6 . . 114.64(13) ?
C4 C5 C6 . . 123.65(14) ?
N2 C6 C7 . . 121.64(14) ?
N2 C6 C5 . . 114.61(12) ?
C7 C6 C5 . . 123.74(14) ?
C8 C7 C6 . . 118.94(15) ?
C8 C7 H7 . . 120.5 ?
C6 C7 H7 . . 120.5 ?
C7 C8 C9 . . 119.45(15) ?
C7 C8 H8 . . 120.3 ?
C9 C8 H8 . . 120.3 ?
C8 C9 C10 . . 118.96(16) ?
C8 C9 H9 . . 120.5 ?
C10 C9 H9 . . 120.5 ?
N2 C10 C9 . . 121.87(15) ?
N2 C10 H10 . . 119.1 ?
C9 C10 H10 . . 119.1 ?
C1 N1 C5 . . 118.84(14) ?
C1 N1 Cu1 . . 126.52(11) ?
C5 N1 Cu1 . . 114.59(10) ?
C10 N2 C6 . . 119.10(13) ?
C10 N2 Cu1 . . 126.53(10) ?
C6 N2 Cu1 . . 114.28(10) ?
Cu1 O1W H1W . . 113.8(19) ?
Cu1 O1W H2W . . 117.2(15) ?
H1W O1W H2W . . 104(2) ?
Cu1 O2W H3W . . 122.0(19) ?
Cu1 O2W H4W . . 129.3(17) ?
H3W O2W H4W . . 104(2) ?
Cl2 O9 Cu1 . . 130.08(7) ?
O1W Cu1 O2W . . 91.60(6) ?
O1W Cu1 N1 . . 169.24(5) ?
O2W Cu1 N1 . . 93.97(6) ?
O1W Cu1 N2 . . 93.62(5) ?
O2W Cu1 N2 . . 172.19(5) ?
N1 Cu1 N2 . . 81.83(6) ?
O1W Cu1 O9 . . 91.11(5) ?
O2W Cu1 O9 . . 81.41(5) ?
N1 Cu1 O9 . . 98.81(5) ?
N2 Cu1 O9 . . 92.69(5) ?
O5 Cl1 O4 . . 111.57(9) ?
O5 Cl1 O6 . . 109.09(9) ?
O4 Cl1 O6 . . 110.14(8) ?
O5 Cl1 O3 . . 108.65(9) ?
O4 Cl1 O3 . . 108.10(8) ?
O6 Cl1 O3 . . 109.25(9) ?
O8 Cl2 O7 . . 110.21(8) ?
O8 Cl2 O10 . . 108.78(8) ?
O7 Cl2 O10 . . 110.30(9) ?
O8 Cl2 O9 . . 109.82(8) ?
O7 Cl2 O9 . . 109.97(9) ?
O10 Cl2 O9 . . 107.71(7) ?

loop_
_geom_bond_atom_site_label_1
_geom_bond_atom_site_label_2
_geom_bond_site_symmetry_2
_geom_bond_distance
_geom_bond_publ_flag
C1 N1 . 1.338(2) ?
C1 C2 . 1.379(2) ?
C1 H1 . 0.93 ?
C2 C3 . 1.376(3) ?
C2 H2 . 0.93 ?
C3 C4 . 1.373(3) ?
C3 H3 . 0.93 ?
C4 C5 . 1.382(2) ?
C4 H4 . 0.93 ?
C5 N1 . 1.3432(19) ?
C5 C6 . 1.469(2) ?
C6 N2 . 1.3448(18) ?
C6 C7 . 1.384(2) ?
C7 C8 . 1.374(3) ?
C7 H7 . 0.93 ?
C8 C9 . 1.376(3) ?
C8 H8 . 0.93 ?
C9 C10 . 1.382(2) ?
C9 H9 . 0.93 ?
C10 N2 . 1.336(2) ?
C10 H10 . 0.93 ?
N1 Cu1 . 1.9723(13) ?
N2 Cu1 . 1.9805(12) ?
O1W Cu1 . 1.9621(12) ?
O2W Cu1 . 1.9719(12) ?
O1W H1W . 0.72(2) ?
O1W H2W . 0.88(2) ?
O2W H3W . 0.76(2) ?
O2W H4W . 0.78(3) ?
O3 Cl1 . 1.4490(12) ?
O4 Cl1 . 1.4260(12) ?
O5 Cl1 . 1.4236(15) ?
O6 Cl1 . 1.4342(13) ?
O7 Cl2 . 1.4217(13) ?
O8 Cl2 . 1.4187(12) ?
O9 Cl2 . 1.4503(13) ?
O10 Cl2 . 1.4386(12) ?
O9 Cu1 . 2.3287(12) ?

loop_
_geom_hbond_atom_site_label_D
_geom_hbond_atom_site_label_H
_geom_hbond_atom_site_label_A
_geom_hbond_site_symmetry_A
_geom_hbond_distance_DH
_geom_hbond_distance_HA
_geom_hbond_distance_DA
_geom_hbond_angle_DHA
_geom_hbond_publ_flag
O1W H1W O10 1_455 0.72(2) 2.04(2) 2.7078(17) 155(3) yes
O1W H2W O3 3_665 0.88(2) 1.89(2) 2.7665(17) 177.3(18) yes
O2W H3W O3 1_655 0.76(2) 2.13(2) 2.8802(18) 169(2) yes
O2W H4W O4 . 0.78(2) 2.37(2) 2.9518(19) 133(2) yes
O2W H4W O7 3_765 0.78(2) 2.26(3) 2.8349(18) 132(2) yes

loop_
_geom_torsion_atom_site_label_1
_geom_torsion_atom_site_label_2
_geom_torsion_atom_site_label_3
_geom_torsion_atom_site_label_4
_geom_torsion_site_symmetry_1
_geom_torsion_site_symmetry_2
_geom_torsion_site_symmetry_3
_geom_torsion_site_symmetry_4
_geom_torsion
_geom_torsion_publ_flag
N1 C1 C2 C3 . . . . -0.6(3) ?
C1 C2 C3 C4 . . . . -0.3(3) ?
C2 C3 C4 C5 . . . . 0.7(3) ?
C3 C4 C5 N1 . . . . -0.3(3) ?
C3 C4 C5 C6 . . . . 179.30(16) ?
N1 C5 C6 N2 . . . . -1.7(2) ?
C4 C5 C6 N2 . . . . 178.72(15) ?
N1 C5 C6 C7 . . . . 177.30(15) ?
C4 C5 C6 C7 . . . . -2.3(3) ?
N2 C6 C7 C8 . . . . 0.2(3) ?
C5 C6 C7 C8 . . . . -178.64(16) ?
C6 C7 C8 C9 . . . . 1.1(3) ?
C7 C8 C9 C10 . . . . -0.8(3) ?
C8 C9 C10 N2 . . . . -0.9(3) ?
C2 C1 N1 C5 . . . . 1.0(3) ?
C2 C1 N1 Cu1 . . . . 178.17(13) ?
C4 C5 N1 C1 . . . . -0.5(2) ?
C6 C5 N1 C1 . . . . 179.83(14) ?
C4 C5 N1 Cu1 . . . . -178.04(13) ?
C6 C5 N1 Cu1 . . . . 2.33(18) ?
C9 C10 N2 C6 . . . . 2.2(2) ?
C9 C10 N2 Cu1 . . . . 178.71(12) ?
C7 C6 N2 C10 . . . . -1.9(2) ?
C5 C6 N2 C10 . . . . 177.11(14) ?
C7 C6 N2 Cu1 . . . . -178.80(12) ?
C5 C6 N2 Cu1 . . . . 0.18(17) ?
C1 N1 Cu1 O1W . . . . -113.5(3) ?
C5 N1 Cu1 O1W . . . . 63.8(3) ?
C1 N1 Cu1 O2W . . . . 7.58(15) ?
C5 N1 Cu1 O2W . . . . -175.14(11) ?
C1 N1 Cu1 N2 . . . . -179.04(15) ?
C5 N1 Cu1 N2 . . . . -1.76(11) ?
C1 N1 Cu1 O9 . . . . 89.49(14) ?
C5 N1 Cu1 O9 . . . . -93.24(11) ?
C10 N2 Cu1 O1W . . . . 13.96(14) ?
C6 N2 Cu1 O1W . . . . -169.38(11) ?
C10 N2 Cu1 N1 . . . . -175.84(14) ?
C6 N2 Cu1 N1 . . . . 0.82(11) ?
C10 N2 Cu1 O9 . . . . -77.32(14) ?
C6 N2 Cu1 O9 . . . . 99.34(11) ?
Cl2 O9 Cu1 O1W . . . . -13.93(10) ?
Cl2 O9 Cu1 O2W . . . . -105.38(10) ?
Cl2 O9 Cu1 N1 . . . . 161.89(10) ?
Cl2 O9 Cu1 N2 . . . . 79.74(10) ?
Cu1 O9 Cl2 O8 . . . . -52.93(12) ?
Cu1 O9 Cl2 O7 . . . . 68.52(11) ?
Cu1 O9 Cl2 O10 . . . . -171.24(9) ?
